data_1509986
loop_
_publ_author_name
'Wang, N.'

_publ_section_title
;
 New data for Ag8 Sn S6 (canfieldite) and Ag8 Ge S6 (argyrodite)
;
_journal_name_full
;
Neues Jahrbuch fuer Mineralogie. Monatshefte (Band=Jahr) (1950-)
;
_journal_page_first 269
_journal_page_last 272
_journal_volume 1978
_journal_year 1978
_chemical_formula_sum 'Ag8 S6 Sn'
_chemical_name_systematic 'Ag8 (Sn S4) S2'
_space_group_IT_number 33
_symmetry_space_group_name_Hall 'P 2c -2n'
_symmetry_space_group_name_H-M 'P n a 21'
_cell_angle_alpha 90
_cell_angle_beta 90
_cell_angle_gamma 90
_cell_formula_units_Z 4
_cell_length_a 15.298
_cell_length_b 7.548
_cell_length_c 10.699
_cell_volume 1235.406
_citation_journal_id_ASTM NJMMAW
_cod_data_source_file silver3-x_293.cif
_cod_data_source_block Ag8S6Sn1
_cod_original_formula_sum 'Ag8 S6 Sn1'
_cod_database_code 1509986

loop_
_symmetry_equiv_pos_as_xyz
x,y,z
-x,-y,z+1/2
-x+1/2,y+1/2,z+1/2
x+1/2,-y+1/2,z

loop_
_atom_site_label
_atom_site_type_symbol
_atom_site_fract_x
_atom_site_fract_y
_atom_site_fract_z
_atom_site_occupancy
_atom_site_U_iso_or_equiv
Ag3 Ag+1 0.4323 0.0617 0.019 1 0.0
S5 S-2 0.3864 0.3131 0.8655 1 0.0
S6 S-2 0.1224 0.2668 0.6115 1 0.0
Ag2 Ag+1 0.0622 0.2257 0.8373 1 0.0
Ag5 Ag+1 0.4187 0.0908 0.6964 1 0.0
S2 S-2 -0.0046 0.27 0.232 1 0.0
S1 S-2 0.1225 0.49 0.975 1 0.0
Sn1 Sn+4 0.3757 0.2285 0.352 1 0.0
Ag7 Ag+1 0.0169 0.0104 0.6025 1 0.0
S4 S-2 0.2582 0.2335 0.23 1 0.0
S3 S-2 0.3726 0.4684 0.4766 1 0.0
Ag1 Ag+1 0.127 0.2231 0.3766 1 0.0
Ag4 Ag+1 0.2763 0.5 0.0822 1 0.0
Ag8 Ag+1 0.2588 0.1277 0.9059 1 0.0
Ag6 Ag+1 0.2727 0.3842 0.6874 1 0.0
